data_7152302
loop_
_publ_author_name
'Angelov, Plamen'
'Chau, Yui Kwan Sonia'
'Fryer, Paul J.'
'Moloney, Mark G.'
'Thompson, Amber L.'
'Trippier, Paul C.'

_publ_section_title
;
 Biomimetic synthesis, antibacterial activity and structure-activity
 properties of the pyroglutamate core of oxazolomycin.
;
_journal_issue 17
_journal_name_full 'Organic &amp; biomolecular chemistry'
_journal_page_first 3472
_journal_page_last 3485
_journal_paper_doi 10.1039/c2ob00042c
_journal_volume 10
_journal_year 2012
_chemical_absolute_configuration ad
_chemical_formula_moiety 'C10 H17 N1 O6'
_chemical_formula_sum 'C10 H17 N O6'
_chemical_formula_weight 247.25
_chemical_melting_point ?
_space_group_IT_number 19
_symmetry_cell_setting orthorhombic
_symmetry_space_group_name_Hall 'P 2ac 2ab'
_symmetry_space_group_name_H-M 'P 21 21 21'
_atom_sites_solution_hydrogens geom
_atom_sites_solution_primary direct
_audit_creation_date 11-02-18
_audit_creation_method CRYSTALS_ver_14.18
_cell_angle_alpha 90
_cell_angle_beta 90
_cell_angle_gamma 90
_cell_formula_units_Z 4
_cell_length_a 8.4697(1)
_cell_length_b 10.1103(1)
_cell_length_c 13.8680(1)
_cell_measurement_reflns_used 46839
_cell_measurement_temperature 150
_cell_measurement_theta_max 77
_cell_measurement_theta_min 4
_cell_volume 1187.53(2)
_computing_cell_refinement 'CrysAlis, (Oxford Diffraction, 2002)'
_computing_data_collection 'SuperNova, (Oxford Diffraction, 2010)'
_computing_data_reduction 'CrysAlis, (Oxford Diffraction, 2002)'
_computing_molecular_graphics 'CAMERON (Watkin et al., 1996)'
_computing_publication_material 'CRYSTALS (Betteridge et al., 2003)'
_computing_structure_refinement 'CRYSTALS (Betteridge et al., 2003)'
_computing_structure_solution 'SIR92 (Altomare et al., 1994)'
_diffrn_ambient_temperature 150
_diffrn_measured_fraction_theta_full 0.999
_diffrn_measured_fraction_theta_max 0.999
_diffrn_measurement_device Area
_diffrn_measurement_device_type 'Oxford Diffraction SuperNova'
_diffrn_measurement_method \w
_diffrn_radiation_monochromator graphite
_diffrn_radiation_type 'Cu K\a'
_diffrn_radiation_wavelength 1.54180
_diffrn_reflns_av_R_equivalents 0.043
_diffrn_reflns_limit_h_max 10
_diffrn_reflns_limit_h_min -10
_diffrn_reflns_limit_k_max 12
_diffrn_reflns_limit_k_min -12
_diffrn_reflns_limit_l_max 17
_diffrn_reflns_limit_l_min -17
_diffrn_reflns_number 59682
_diffrn_reflns_theta_full 76.766
_diffrn_reflns_theta_max 76.766
_diffrn_reflns_theta_min 5.415
_diffrn_standards_number 0
_exptl_absorpt_coefficient_mu 0.979
_exptl_absorpt_correction_T_max 0.98
_exptl_absorpt_correction_T_min 0.79
_exptl_absorpt_correction_type gaussian
_exptl_absorpt_process_details
;
CrysAlisPro, Agilent Technologies (Oxford Diffraction, 2002),
Numerical absorption correction based on gaussian integration over
a multifaceted crystal model

Gaussian Integration (Busing and Levy, 1957)
;
_exptl_crystal_colour clear_pale_colourless
_exptl_crystal_density_diffrn 1.383
_exptl_crystal_density_meas ?
_exptl_crystal_density_method 'not measured'
_exptl_crystal_description plate
_exptl_crystal_F_000 528
_exptl_crystal_size_max 0.300
_exptl_crystal_size_mid 0.260
_exptl_crystal_size_min 0.020
_refine_diff_density_max 0.21
_refine_diff_density_min -0.15
_refine_ls_abs_structure_details 'Flack (1983), 1044 Friedel-pairs'
_refine_ls_abs_structure_Flack 0.00(11)
_refine_ls_extinction_method None
_refine_ls_goodness_of_fit_ref 0.9946
_refine_ls_hydrogen_treatment none
_refine_ls_matrix_type full
_refine_ls_number_parameters 155
_refine_ls_number_reflns 2500
_refine_ls_number_restraints 0
_refine_ls_R_factor_all 0.0226
_refine_ls_R_factor_gt 0.0224
_refine_ls_shift/su_max 0.0006163
_refine_ls_shift/su_mean 0.0000697
_refine_ls_structure_factor_coef Fsqd
_refine_ls_weighting_details
;
Method= Modified Sheldrick
w=1/[\s^2^(F^2^) + ( 0.04P)^2^ + 0.15P]
,where P=(max(Fo^2^,0) + 2Fc^2^)/3
;
_refine_ls_weighting_scheme calc
_refine_ls_wR_factor_all 0.0608
_refine_ls_wR_factor_gt 0.0607
_refine_ls_wR_factor_ref 0.0608
_reflns_limit_h_max 10
_reflns_limit_h_min -10
_reflns_limit_k_max 12
_reflns_limit_k_min 0
_reflns_limit_l_max 17
_reflns_limit_l_min 0
_reflns_number_gt 2487
_reflns_number_total 2501
_reflns_threshold_expression I>2.0\s(I)
_oxford_diffrn_Wilson_B_factor 1.75
_oxford_diffrn_Wilson_scale 0.01
_oxford_refine_ls_r_factor_ref 0.0226
_oxford_refine_ls_scale 8.633
_oxford_reflns_number_all 2500
_oxford_reflns_threshold_expression_ref I>-3.0\s(I)
_oxford_structure_analysis_title 6313
_cod_data_source_file c2ob00042c.txt
_cod_data_source_block 6313
_cod_depositor_comments
;
The following automatic conversions were performed:

'_chemical_melting_point' value 'not measured' was changed to '?' -
the value is undefined or not given.

'_symmetry_cell_setting' value
'Orthorhombic' changed to 'orthorhombic' according to
/home/saulius/struct/CIF-dictionaries/cif_core.dic dictionary named
'cif_core.dic' version 2.4.1 from
2010-06-29.

'_atom_sites_solution_primary' value 'Direct' changed to
'direct' according to
/home/saulius/struct/CIF-dictionaries/cif_core.dic dictionary named
'cif_core.dic' version 2.4.1 from 2010-06-29.

Automatic conversion script
Id: cif_fix_values 1715 2011-07-08 13:25:40Z adriana 

The following automatic conversions were performed:

'_exptl_crystal_density_meas' value 'not measured' was changed to '?'
- the value is perceived as not measured.

Automatic conversion script
Id: cif_fix_values 3008 2015-01-20 13:52:24Z robertas 
;
_cod_original_sg_symbol_H-M 'P 21 21 21 '
_cod_original_formula_sum 'C10 H17 N1 O6'
_cod_database_code 7152302

loop_
_symmetry_equiv_pos_as_xyz
x,y,z
x+1/2,-y+1/2,-z
-x,y+1/2,-z+1/2
-x+1/2,-y,z+1/2

loop_
_atom_site_label
_atom_site_type_symbol
_atom_site_fract_x
_atom_site_fract_y
_atom_site_fract_z
_atom_site_U_iso_or_equiv
_atom_site_occupancy
_atom_site_adp_type
_atom_site_refinement_flags_posn
O1 O 0.4403 0.4051 0.6447 0.0205 1.0000 Uani .
C2 C 0.5136 0.5065 0.6554 0.0161 1.0000 Uani .
O3 O 0.5042 0.6107 0.5970 0.0216 1.0000 Uani .
C4 C 0.4153 0.5912 0.5088 0.0303 1.0000 Uani .
C5 C 0.6277 0.5286 0.7396 0.0149 1.0000 Uani .
N6 N 0.6609 0.6684 0.7544 0.0162 1.0000 Uani .
C7 C 0.7947 0.7111 0.7139 0.0165 1.0000 Uani .
O8 O 0.8404 0.8274 0.7142 0.0211 1.0000 Uani .
C9 C 0.8759 0.5952 0.6657 0.0182 1.0000 Uani .
C10 C 0.7963 0.4742 0.7131 0.0160 1.0000 Uani .
O11 O 0.8665 0.4419 0.8028 0.0204 1.0000 Uani .
C12 C 0.7957 0.3521 0.6482 0.0192 1.0000 Uani .
O13 O 0.7475 0.3899 0.5544 0.0222 1.0000 Uani .
C14 C 0.6993 0.2796 0.4975 0.0312 1.0000 Uani .
C15 C 1.0555 0.5985 0.6713 0.0291 1.0000 Uani .
C16 C 0.5554 0.4667 0.8304 0.0180 1.0000 Uani .
O17 O 0.3997 0.5165 0.8452 0.0233 1.0000 Uani .
H41 H 0.4076 0.6755 0.4811 0.0461 1.0000 Uiso R
H42 H 0.3128 0.5557 0.5234 0.0445 1.0000 Uiso R
H43 H 0.4729 0.5288 0.4681 0.0458 1.0000 Uiso R
H61 H 0.5995 0.7200 0.7863 0.0221 1.0000 Uiso R
H91 H 0.8437 0.5969 0.5983 0.0231 1.0000 Uiso R
H111 H 0.9531 0.4054 0.7931 0.0332 1.0000 Uiso R
H121 H 0.7261 0.2856 0.6754 0.0214 1.0000 Uiso R
H122 H 0.9012 0.3152 0.6478 0.0237 1.0000 Uiso R
H141 H 0.6117 0.2343 0.5299 0.0470 1.0000 Uiso R
H142 H 0.7905 0.2201 0.4889 0.0469 1.0000 Uiso R
H143 H 0.6647 0.3149 0.4354 0.0446 1.0000 Uiso R
H151 H 1.0968 0.6786 0.6409 0.0432 1.0000 Uiso R
H152 H 1.0926 0.5941 0.7381 0.0431 1.0000 Uiso R
H153 H 1.0978 0.5217 0.6396 0.0423 1.0000 Uiso R
H161 H 0.5539 0.3691 0.8256 0.0183 1.0000 Uiso R
H162 H 0.6219 0.4927 0.8853 0.0231 1.0000 Uiso R
H171 H 0.3373 0.4653 0.8197 0.0350 1.0000 Uiso R

loop_
_atom_site_aniso_label
_atom_site_aniso_U_11
_atom_site_aniso_U_22
_atom_site_aniso_U_33
_atom_site_aniso_U_23
_atom_site_aniso_U_13
_atom_site_aniso_U_12
O1 0.0202 0.0204 0.0209 0.0001 -0.0016 -0.0054
C2 0.0138 0.0168 0.0178 0.0011 0.0019 0.0017
O3 0.0248 0.0195 0.0205 0.0050 -0.0037 -0.0007
C4 0.0325 0.0375 0.0208 0.0064 -0.0072 0.0005
C5 0.0141 0.0123 0.0183 -0.0006 0.0004 0.0001
N6 0.0145 0.0119 0.0222 -0.0023 0.0017 0.0000
C7 0.0140 0.0168 0.0187 0.0002 -0.0013 0.0001
O8 0.0169 0.0152 0.0311 -0.0006 0.0015 -0.0023
C9 0.0161 0.0160 0.0226 -0.0001 0.0033 0.0001
C10 0.0141 0.0154 0.0184 -0.0004 0.0004 0.0012
O11 0.0170 0.0236 0.0206 0.0006 -0.0021 0.0057
C12 0.0204 0.0150 0.0221 -0.0016 0.0017 0.0025
O13 0.0288 0.0198 0.0182 -0.0029 0.0012 -0.0013
C14 0.0403 0.0278 0.0255 -0.0100 0.0038 -0.0056
C15 0.0160 0.0205 0.0506 0.0007 0.0097 0.0007
C16 0.0171 0.0189 0.0180 0.0001 0.0014 -0.0012
O17 0.0172 0.0247 0.0280 -0.0059 0.0056 -0.0021

loop_
_atom_type_symbol
_atom_type_scat_dispersion_real
_atom_type_scat_dispersion_imag
_atom_type_scat_Cromer_Mann_a1
_atom_type_scat_Cromer_Mann_b1
_atom_type_scat_Cromer_Mann_a2
_atom_type_scat_Cromer_Mann_b2
_atom_type_scat_Cromer_Mann_a3
_atom_type_scat_Cromer_Mann_b3
_atom_type_scat_Cromer_Mann_a4
_atom_type_scat_Cromer_Mann_b4
_atom_type_scat_Cromer_Mann_c
_atom_type_scat_source
C 0.0181 0.0091 2.3100 20.8439 1.0200 10.2075 1.5886 0.5687 0.8650 51.6512 0.2156 'International Tables Vol C 4.2.6.8 and 6.1.1.4'
H 0.0000 0.0000 0.4930 10.5109 0.3229 26.1257 0.1402 3.1424 0.0408 57.7998 0.0030 'International Tables Vol C 4.2.6.8 and 6.1.1.4'
N 0.0311 0.0180 12.2126 0.0057 3.1322 9.8933 2.0125 28.9975 1.1663 0.5826 -11.5290 'International Tables Vol C 4.2.6.8 and 6.1.1.4'
O 0.0492 0.0322 3.0485 13.2771 2.2868 5.7011 1.5463 0.3239 0.8670 32.9089 0.2508 'International Tables Vol C 4.2.6.8 and 6.1.1.4'

loop_
_exptl_crystal_face_index_h
_exptl_crystal_face_index_k
_exptl_crystal_face_index_l
_exptl_crystal_face_perp_dist
_exptl_oxdiff_crystal_face_indexfrac_h
_exptl_oxdiff_crystal_face_indexfrac_k
_exptl_oxdiff_crystal_face_indexfrac_l
_exptl_oxdiff_crystal_face_x
_exptl_oxdiff_crystal_face_y
_exptl_oxdiff_crystal_face_z
1 1 0 0.1300 0.9999 1.0003 0.0025 -0.0019 0.0401 -0.2338
-1 -1 0 0.1300 -0.9999 -1.0003 -0.0025 0.0019 -0.0401 0.2338
1 -1 0 0.1200 1.0000 -0.9997 -0.0027 0.1802 0.1532 -0.0173
-1 2 0 0.1300 -1.0001 1.9997 0.0053 -0.2713 -0.2098 -0.0909
0 0 1 0.0100 0.0000 -0.0009 0.9995 -0.0704 0.0846 0.0151
0 0 -1 0.0100 -0.0000 0.0009 -0.9995 0.0704 -0.0846 -0.0151

loop_
_geom_angle_atom_site_label_1
_geom_angle_atom_site_label_2
_geom_angle_atom_site_label_3
_geom_angle
_geom_angle_publ_flag
O1 C2 O3 124.459 yes
O1 C2 C5 122.870 yes
O3 C2 C5 112.670 yes
C2 O3 C4 115.852 yes
O3 C4 H41 104.9 no
O3 C4 H42 110.1 no
H41 C4 H42 111.3 no
O3 C4 H43 108.4 no
H41 C4 H43 112.6 no
H42 C4 H43 109.4 no
C2 C5 N6 111.820 yes
C2 C5 C10 110.116 yes
N6 C5 C10 101.384 yes
C2 C5 C16 108.275 yes
N6 C5 C16 110.901 yes
C10 C5 C16 114.296 yes
C5 N6 C7 114.674 yes
C5 N6 H61 123.0 no
C7 N6 H61 122.3 no
N6 C7 O8 124.781 yes
N6 C7 C9 108.730 yes
O8 C7 C9 126.456 yes
C7 C9 C10 103.113 yes
C7 C9 C15 114.482 yes
C10 C9 C15 115.568 yes
C7 C9 H91 106.5 no
C10 C9 H91 107.4 no
C15 C9 H91 109.1 no
C9 C10 C5 102.617 yes
C9 C10 O11 111.890 yes
C5 C10 O11 104.878 yes
C9 C10 C12 113.018 yes
C5 C10 C12 114.623 yes
O11 C10 C12 109.438 yes
C10 O11 H111 109.3 no
C10 C12 O13 108.931 yes
C10 C12 H121 109.4 no
O13 C12 H121 111.7 no
C10 C12 H122 108.1 no
O13 C12 H122 111.5 no
H121 C12 H122 107.1 no
C12 O13 C14 112.305 yes
O13 C14 H141 109.2 no
O13 C14 H142 108.7 no
H141 C14 H142 111.3 no
O13 C14 H143 106.7 no
H141 C14 H143 110.4 no
H142 C14 H143 110.5 no
C9 C15 H151 110.7 no
C9 C15 H152 111.5 no
H151 C15 H152 109.3 no
C9 C15 H153 109.4 no
H151 C15 H153 109.8 no
H152 C15 H153 106.0 no
C5 C16 O17 110.138 yes
C5 C16 H161 110.9 no
O17 C16 H161 110.5 no
C5 C16 H162 107.4 no
O17 C16 H162 108.9 no
H161 C16 H162 109.0 no
C16 O17 H171 108.1 no

loop_
_geom_bond_atom_site_label_1
_geom_bond_atom_site_label_2
_geom_bond_distance
_geom_bond_publ_flag
O1 C2 1.207 yes
C2 O3 1.332 yes
C2 C5 1.532 yes
O3 C4 1.450 yes
C4 H41 0.937 no
C4 H42 0.960 no
C4 H43 0.977 no
C5 N6 1.455 yes
C5 C10 1.573 yes
C5 C16 1.534 yes
N6 C7 1.336 yes
N6 H61 0.859 no
C7 O8 1.238 yes
C7 C9 1.513 yes
C9 C10 1.544 yes
C9 C15 1.524 yes
C9 H91 0.974 no
C10 O11 1.417 yes
C10 C12 1.528 yes
O11 H111 0.832 no
C12 O13 1.416 yes
C12 H121 0.971 no
C12 H122 0.968 no
O13 C14 1.426 yes
C14 H141 0.980 no
C14 H142 0.986 no
C14 H143 0.978 no
C15 H151 0.978 no
C15 H152 0.979 no
C15 H153 0.962 no
C16 O17 1.426 yes
C16 H161 0.989 no
C16 H162 0.983 no
O17 H171 0.820 no

loop_
_geom_hbond_atom_site_label_D
_geom_hbond_site_symmetry_D
_geom_hbond_atom_site_label_H
_geom_hbond_atom_site_label_A
_geom_hbond_site_symmetry_A
_geom_hbond_angle_DHA
_geom_hbond_distance_DH
_geom_hbond_distance_HA
_geom_hbond_distance_DA
_geom_hbond_publ_flag
N6 0_555 H61 O1 3_656 149 0.86 2.13 2.9020(14) yes
O11 0_555 H111 O8 3_746 173 0.83 1.92 2.7494(14) yes
C14 0_555 H142 O1 2_556 141 0.99 2.58 3.3976(14) yes
O17 0_555 H171 O8 3_646 167 0.82 2.11 2.9107(14) yes
